data_4110679
loop_
_publ_author_name
'Marco Ackermann'
'Aurelia Pascariu'
'Thomas H\"ocher'
'Hans-Ullrich Siehl'
'Stefan Berger'

_publ_section_title
;
 Electronic Properties of Furyl Substituents at Phosphorus and Their
 Influence on 31P NMR Chemical Shifts
;
_journal_name_full 'Journal of the American Chemical Society'
_journal_page_first 8434
_journal_page_last 8440
_journal_paper_doi 10.1021/ja057085u
_journal_volume 128
_journal_year 2006
_chemical_formula_sum 'C37 H28 I2 O P2'
_chemical_formula_weight 804.33
_chemical_name_common 'ethyl(2-furyl)diphenylphosphonium iodide'
_chemical_name_systematic
;
 ?
;
_space_group_IT_number 2
_symmetry_cell_setting triclinic
_symmetry_space_group_name_Hall '-P 1'
_symmetry_space_group_name_H-M 'P -1'
_atom_sites_solution_hydrogens geom
_atom_sites_solution_primary direct
_atom_sites_solution_secondary difmap
_audit_creation_method SHELXL-97
_cell_angle_alpha 69.132(3)
_cell_angle_beta 80.813(3)
_cell_angle_gamma 83.241(3)
_cell_formula_units_Z 2
_cell_length_a 10.2558(16)
_cell_length_b 12.515(2)
_cell_length_c 15.051(2)
_cell_measurement_reflns_used 146
_cell_measurement_temperature 220(2)
_cell_measurement_theta_max 29.62
_cell_measurement_theta_min 1.46
_cell_volume 1778.1(5)
_computing_cell_refinement 'Bruker SAINT'
_computing_data_collection 'Bruker SMART'
_computing_data_reduction 'Bruker SAINT'
_computing_molecular_graphics 'Bruker SHELXTL PLUS'
_computing_publication_material 'Bruker SHELXTL PLUS'
_computing_structure_refinement 'SHELXL-97 (Sheldrick, 1997)'
_computing_structure_solution 'SHELXS-97 (Sheldrick, 1990)'
_diffrn_ambient_temperature 220(2)
_diffrn_measured_fraction_theta_full 0.975
_diffrn_measured_fraction_theta_max 0.975
_diffrn_measurement_device_type 'Bruker CCD'
_diffrn_measurement_method 'omega scans'
_diffrn_radiation_monochromator graphite
_diffrn_radiation_source 'fine-focus sealed tube'
_diffrn_radiation_type MoK\a
_diffrn_radiation_wavelength 0.71073
_diffrn_reflns_av_R_equivalents 0.0137
_diffrn_reflns_av_sigmaI/netI 0.0214
_diffrn_reflns_limit_h_max 12
_diffrn_reflns_limit_h_min -14
_diffrn_reflns_limit_k_max 17
_diffrn_reflns_limit_k_min -16
_diffrn_reflns_limit_l_max 20
_diffrn_reflns_limit_l_min -20
_diffrn_reflns_number 13956
_diffrn_reflns_theta_full 29.62
_diffrn_reflns_theta_max 29.62
_diffrn_reflns_theta_min 1.46
_exptl_absorpt_coefficient_mu 1.885
_exptl_absorpt_correction_T_max 0.7043
_exptl_absorpt_correction_T_min 0.6017
_exptl_crystal_colour colorless
_exptl_crystal_density_diffrn 1.502
_exptl_crystal_description platelet
_exptl_crystal_F_000 788
_exptl_crystal_size_max 0.30
_exptl_crystal_size_mid 0.30
_exptl_crystal_size_min 0.20
_refine_diff_density_max 2.178
_refine_diff_density_min -1.101
_refine_diff_density_rms 0.090
_refine_ls_extinction_method none
_refine_ls_goodness_of_fit_ref 1.048
_refine_ls_hydrogen_treatment calculated
_refine_ls_matrix_type full
_refine_ls_number_parameters 350
_refine_ls_number_reflns 9753
_refine_ls_number_restraints 0
_refine_ls_restrained_S_all 1.048
_refine_ls_R_factor_all 0.0679
_refine_ls_R_factor_gt 0.0514
_refine_ls_shift/su_max 0.001
_refine_ls_shift/su_mean 0.000
_refine_ls_structure_factor_coef Fsqd
_refine_ls_weighting_details 'calc w=1/[\s^2^(Fo^2^)+(0.0476P)^2^+4.0324P] where P=(Fo^2^+2Fc^2^)/3'
_refine_ls_weighting_scheme calc
_refine_ls_wR_factor_gt 0.1195
_refine_ls_wR_factor_ref 0.1295
_reflns_number_gt 7654
_reflns_number_total 9753
_reflns_threshold_expression >2sigma(I)
_cod_data_source_file ja057085usi20051026_025032.cif
_cod_data_source_block c1408
_cod_database_code 4110679

loop_
_symmetry_equiv_pos_as_xyz
'x, y, z'
'-x, -y, -z'

loop_
_atom_site_label
_atom_site_type_symbol
_atom_site_fract_x
_atom_site_fract_y
_atom_site_fract_z
_atom_site_U_iso_or_equiv
_atom_site_adp_type
_atom_site_occupancy
_atom_site_symmetry_multiplicity
_atom_site_calc_flag
_atom_site_refinement_flags
I1 I 0.80951(3) 0.53956(3) 0.78631(2) 0.05345(10) Uani 1 1 d .
I2 I 0.86086(4) 0.98656(3) 0.30535(3) 0.06661(11) Uani 1 1 d .
P1 P 0.30402(11) 1.08497(9) 0.15941(8) 0.0445(2) Uani 1 1 d .
P2 P 0.77330(10) 0.35237(9) 0.35831(8) 0.0423(2) Uani 1 1 d .
C1 C 0.3393(5) 0.9331(3) 0.1993(3) 0.0488(9) Uani 1 1 d .
C2 C 0.4661(6) 0.8844(5) 0.1972(5) 0.0806(18) Uani 1 1 d .
H2 H 0.5374 0.9306 0.1757 0.097 Uiso 1 1 calc R
C3 C 0.4883(7) 0.7649(5) 0.2275(5) 0.095(2) Uani 1 1 d .
H3 H 0.5743 0.7316 0.2277 0.114 Uiso 1 1 calc R
C4 C 0.3836(7) 0.6977(4) 0.2566(4) 0.0759(17) Uani 1 1 d .
H4 H 0.3985 0.6186 0.2743 0.091 Uiso 1 1 calc R
C5 C 0.2583(7) 0.7449(4) 0.2601(5) 0.0749(16) Uani 1 1 d .
H5 H 0.1877 0.6978 0.2815 0.090 Uiso 1 1 calc R
C6 C 0.2340(6) 0.8631(4) 0.2319(4) 0.0649(13) Uani 1 1 d .
H6 H 0.1475 0.8951 0.2349 0.078 Uiso 1 1 calc R
C7 C 0.2030(4) 1.1262(4) 0.0646(3) 0.0489(9) Uani 1 1 d .
C8 C 0.1139(6) 1.2205(5) 0.0517(5) 0.0740(15) Uani 1 1 d .
H8 H 0.1047 1.2623 0.0927 0.089 Uiso 1 1 calc R
C9 C 0.0379(7) 1.2522(6) -0.0236(5) 0.091(2) Uani 1 1 d .
H9 H -0.0230 1.3151 -0.0326 0.110 Uiso 1 1 calc R
C10 C 0.0525(7) 1.1909(6) -0.0847(4) 0.084(2) Uani 1 1 d .
H10 H 0.0027 1.2134 -0.1356 0.101 Uiso 1 1 calc R
C11 C 0.1398(7) 1.0970(7) -0.0709(5) 0.0863(19) Uani 1 1 d .
H11 H 0.1484 1.0552 -0.1119 0.104 Uiso 1 1 calc R
C12 C 0.2155(6) 1.0642(5) 0.0037(4) 0.0696(14) Uani 1 1 d .
H12 H 0.2749 1.0002 0.0129 0.083 Uiso 1 1 calc R
C13 C 0.4534(5) 1.1529(4) 0.1104(3) 0.0511(10) Uani 1 1 d .
O1 O 0.5490(4) 1.1410(4) 0.1662(3) 0.0834(12) Uani 1 1 d .
C14 C 0.4994(5) 1.2137(5) 0.0190(4) 0.0657(13) Uani 1 1 d .
H14A H 0.4540 1.2340 -0.0340 0.079 Uiso 1 1 calc R
C15 C 0.6538(6) 1.1983(6) 0.1070(5) 0.0792(17) Uani 1 1 d .
H15A H 0.7323 1.2056 0.1271 0.095 Uiso 1 1 calc R
C16 C 0.6282(6) 1.2408(5) 0.0189(5) 0.0735(15) Uani 1 1 d .
H16A H 0.6847 1.2814 -0.0342 0.088 Uiso 1 1 calc R
C17 C 0.2217(5) 1.1265(4) 0.2577(3) 0.0548(11) Uani 1 1 d .
H17A H 0.2058 1.2092 0.2357 0.066 Uiso 1 1 calc R
H17B H 0.1365 1.0933 0.2786 0.066 Uiso 1 1 calc R
C18 C 0.2998(7) 1.0895(7) 0.3426(4) 0.0881(19) Uani 1 1 d .
H18A H 0.2511 1.1140 0.3927 0.132 Uiso 1 1 calc R
H18B H 0.3836 1.1234 0.3230 0.132 Uiso 1 1 calc R
H18C H 0.3142 1.0075 0.3659 0.132 Uiso 1 1 calc R
C19 C 0.7343(4) 0.4104(4) 0.2382(3) 0.0451(9) Uani 1 1 d .
C20 C 0.6025(4) 0.4381(4) 0.2216(3) 0.0525(10) Uani 1 1 d .
H20A H 0.5350 0.4225 0.2728 0.063 Uiso 1 1 calc R
C21 C 0.5728(5) 0.4887(5) 0.1289(4) 0.0604(12) Uani 1 1 d .
H21A H 0.4852 0.5089 0.1176 0.072 Uiso 1 1 calc R
C22 C 0.6720(5) 0.5093(5) 0.0530(4) 0.0627(12) Uani 1 1 d .
H22A H 0.6510 0.5416 -0.0093 0.075 Uiso 1 1 calc R
C23 C 0.8017(5) 0.4825(5) 0.0689(3) 0.0631(13) Uani 1 1 d .
H23A H 0.8683 0.4976 0.0171 0.076 Uiso 1 1 calc R
C24 C 0.8342(4) 0.4334(5) 0.1608(3) 0.0592(12) Uani 1 1 d .
H24A H 0.9224 0.4156 0.1712 0.071 Uiso 1 1 calc R
C25 C 0.8077(5) 0.4671(4) 0.3933(3) 0.0521(10) Uiso 1 1 d .
C26 C 0.7819(10) 0.4441(8) 0.4952(7) 0.048(2) Uiso 0.50 1 d P
C27 C 0.8081(13) 0.5272(11) 0.5287(9) 0.074(3) Uiso 0.50 1 d P
C28 C 0.8517(11) 0.6309(11) 0.4581(9) 0.066(3) Uiso 0.50 1 d P
C28A C 0.4285(16) 0.2027(15) 0.5650(12) 0.090(4) Uiso 0.50 1 d P
C29 C 0.8662(10) 0.6531(9) 0.3588(8) 0.054(2) Uiso 0.50 1 d P
C29A C 0.4497(14) 0.3116(13) 0.5556(11) 0.088(4) Uiso 0.50 1 d P
C30 C 0.8436(5) 0.5727(4) 0.3306(4) 0.0576(11) Uiso 1 1 d .
C30A C 0.5622(10) 0.3533(9) 0.4946(8) 0.056(2) Uiso 0.50 1 d P
C31 C 0.6359(5) 0.2835(5) 0.4349(4) 0.0618(12) Uiso 1 1 d .
C32 C 0.6045(6) 0.1784(5) 0.4487(4) 0.0735(15) Uiso 1 1 d .
C32A C 0.8363(8) 0.4559(7) 0.4821(6) 0.0365(15) Uiso 0.50 1 d P
C32B C 0.5366(11) 0.3322(9) 0.4684(8) 0.059(2) Uiso 0.50 1 d P
C33 C 0.4849(6) 0.1479(5) 0.5105(5) 0.0742(15) Uiso 1 1 d .
C33A C 0.8676(12) 0.5604(11) 0.4887(9) 0.067(3) Uiso 0.50 1 d P
C34 C 0.4435(17) 0.2476(16) 0.5215(13) 0.095(5) Uiso 0.50 1 d P
C34A C 0.8822(9) 0.6365(8) 0.3957(8) 0.047(2) Uiso 0.50 1 d P
C35 C 0.9115(4) 0.2495(4) 0.3673(4) 0.0524(10) Uani 1 1 d .
H35A H 0.8941 0.1939 0.3400 0.063 Uiso 1 1 calc R
H35B H 0.9889 0.2883 0.3294 0.063 Uiso 1 1 calc R
C36 C 0.9424(6) 0.1860(5) 0.4693(5) 0.0801(17) Uani 1 1 d .
H36A H 1.0174 0.1325 0.4686 0.120 Uiso 1 1 calc R
H36B H 0.8673 0.1455 0.5072 0.120 Uiso 1 1 calc R
H36C H 0.9621 0.2400 0.4965 0.120 Uiso 1 1 calc R

loop_
_atom_site_aniso_label
_atom_site_aniso_U_11
_atom_site_aniso_U_22
_atom_site_aniso_U_33
_atom_site_aniso_U_23
_atom_site_aniso_U_13
_atom_site_aniso_U_12
I1 0.04810(15) 0.05497(17) 0.06080(18) -0.02573(14) 0.00714(12) -0.01761(12)
I2 0.0895(3) 0.04780(17) 0.0700(2) -0.02599(15) -0.01717(18) -0.00533(16)
P1 0.0511(6) 0.0346(5) 0.0483(6) -0.0143(4) -0.0089(4) -0.0017(4)
P2 0.0414(5) 0.0395(5) 0.0460(5) -0.0172(4) 0.0002(4) -0.0027(4)
C1 0.061(3) 0.0361(19) 0.048(2) -0.0153(17) -0.0058(19) 0.0000(17)
C2 0.066(3) 0.051(3) 0.101(5) -0.012(3) 0.014(3) 0.005(2)
C3 0.090(5) 0.055(3) 0.118(6) -0.021(3) 0.013(4) 0.020(3)
C4 0.114(5) 0.038(2) 0.068(3) -0.015(2) -0.008(3) 0.007(3)
C5 0.095(4) 0.042(3) 0.086(4) -0.014(3) -0.021(3) -0.011(3)
C6 0.070(3) 0.041(2) 0.081(4) -0.014(2) -0.018(3) -0.004(2)
C7 0.054(2) 0.042(2) 0.049(2) -0.0104(18) -0.0113(18) -0.0088(17)
C8 0.087(4) 0.061(3) 0.083(4) -0.029(3) -0.038(3) 0.013(3)
C9 0.088(4) 0.079(4) 0.103(5) -0.015(4) -0.050(4) 0.010(3)
C10 0.090(4) 0.091(5) 0.065(3) 0.001(3) -0.035(3) -0.031(4)
C11 0.106(5) 0.098(5) 0.068(4) -0.033(4) -0.027(3) -0.021(4)
C12 0.082(4) 0.068(3) 0.066(3) -0.029(3) -0.019(3) -0.001(3)
C13 0.053(2) 0.040(2) 0.059(3) -0.0126(19) -0.015(2) -0.0023(17)
O1 0.080(3) 0.093(3) 0.074(3) -0.014(2) -0.023(2) -0.020(2)
C14 0.062(3) 0.072(3) 0.061(3) -0.017(3) -0.009(2) -0.010(2)
C15 0.060(3) 0.084(4) 0.095(5) -0.025(3) -0.015(3) -0.023(3)
C16 0.063(3) 0.070(3) 0.081(4) -0.019(3) 0.001(3) -0.011(3)
C17 0.061(3) 0.049(2) 0.060(3) -0.028(2) -0.007(2) 0.001(2)
C18 0.091(5) 0.118(6) 0.062(3) -0.043(4) -0.010(3) 0.005(4)
C19 0.0403(19) 0.052(2) 0.046(2) -0.0219(18) -0.0004(16) -0.0051(16)
C20 0.041(2) 0.066(3) 0.050(2) -0.023(2) 0.0017(17) -0.0024(19)
C21 0.043(2) 0.081(3) 0.059(3) -0.027(3) -0.010(2) 0.003(2)
C22 0.064(3) 0.080(3) 0.049(3) -0.026(2) -0.007(2) -0.014(3)
C23 0.052(3) 0.092(4) 0.048(3) -0.029(3) 0.006(2) -0.019(2)
C24 0.039(2) 0.088(4) 0.056(3) -0.032(3) 0.0025(18) -0.012(2)
C35 0.043(2) 0.038(2) 0.078(3) -0.023(2) 0.000(2) -0.0052(16)
C36 0.071(4) 0.066(3) 0.100(5) -0.020(3) -0.035(3) 0.012(3)

loop_
_atom_type_symbol
_atom_type_description
_atom_type_scat_dispersion_real
_atom_type_scat_dispersion_imag
_atom_type_scat_source
C C 0.0033 0.0016 'International Tables Vol C Tables 4.2.6.8 and 6.1.1.4'
H H 0.0000 0.0000 'International Tables Vol C Tables 4.2.6.8 and 6.1.1.4'
O O 0.0106 0.0060 'International Tables Vol C Tables 4.2.6.8 and 6.1.1.4'
P P 0.1023 0.0942 'International Tables Vol C Tables 4.2.6.8 and 6.1.1.4'
I I -0.4742 1.8119 'International Tables Vol C Tables 4.2.6.8 and 6.1.1.4'

loop_
_geom_angle_atom_site_label_1
_geom_angle_atom_site_label_2
_geom_angle_atom_site_label_3
_geom_angle
C13 P1 C7 106.6(2)
C13 P1 C1 108.9(2)
C7 P1 C1 109.4(2)
C13 P1 C17 111.5(2)
C7 P1 C17 110.6(2)
C1 P1 C17 109.7(2)
C31 P2 C25 109.1(2)
C31 P2 C19 109.3(2)
C25 P2 C19 108.5(2)
C31 P2 C35 108.5(2)
C25 P2 C35 110.9(2)
C19 P2 C35 110.6(2)
C2 C1 C6 119.4(4)
C2 C1 P1 122.2(4)
C6 C1 P1 118.4(4)
C1 C2 C3 120.0(6)
C1 C2 H2 120.0
C3 C2 H2 120.0
C4 C3 C2 119.8(6)
C4 C3 H3 120.1
C2 C3 H3 120.1
C5 C4 C3 120.7(5)
C5 C4 H4 119.7
C3 C4 H4 119.7
C4 C5 C6 120.5(6)
C4 C5 H5 119.7
C6 C5 H5 119.7
C1 C6 C5 119.6(5)
C1 C6 H6 120.2
C5 C6 H6 120.2
C12 C7 C8 120.0(5)
C12 C7 P1 119.8(4)
C8 C7 P1 120.2(4)
C7 C8 C9 119.2(6)
C7 C8 H8 120.4
C9 C8 H8 120.4
C10 C9 C8 120.3(6)
C10 C9 H9 119.8
C8 C9 H9 119.8
C11 C10 C9 120.3(6)
C11 C10 H10 119.9
C9 C10 H10 119.9
C10 C11 C12 120.1(6)
C10 C11 H11 120.0
C12 C11 H11 120.0
C7 C12 C11 120.1(6)
C7 C12 H12 119.9
C11 C12 H12 119.9
C14 C13 O1 108.4(4)
C14 C13 P1 130.9(4)
O1 C13 P1 120.5(4)
C13 O1 C15 106.5(4)
C13 C14 C16 107.4(5)
C13 C14 H14A 126.3
C16 C14 H14A 126.3
C16 C15 O1 110.7(5)
C16 C15 H15A 124.6
O1 C15 H15A 124.6
C15 C16 C14 107.0(5)
C15 C16 H16A 126.5
C14 C16 H16A 126.5
C18 C17 P1 113.3(4)
C18 C17 H17A 108.9
P1 C17 H17A 108.9
C18 C17 H17B 108.9
P1 C17 H17B 108.9
H17A C17 H17B 107.7
C17 C18 H18A 109.5
C17 C18 H18B 109.5
H18A C18 H18B 109.5
C17 C18 H18C 109.5
H18A C18 H18C 109.5
H18B C18 H18C 109.5
C24 C19 C20 119.6(4)
C24 C19 P2 120.8(3)
C20 C19 P2 119.6(3)
C21 C20 C19 119.6(4)
C21 C20 H20A 120.2
C19 C20 H20A 120.2
C22 C21 C20 120.4(4)
C22 C21 H21A 119.8
C20 C21 H21A 119.8
C23 C22 C21 120.3(5)
C23 C22 H22A 119.9
C21 C22 H22A 119.9
C22 C23 C24 120.5(4)
C22 C23 H23A 119.7
C24 C23 H23A 119.7
C23 C24 C19 119.6(4)
C23 C24 H24A 120.2
C19 C24 H24A 120.2
C32A C25 C30 108.2(5)
C32A C25 C26 23.6(4)
C30 C25 C26 121.3(6)
C32A C25 P2 125.2(4)
C30 C25 P2 124.6(4)
C26 C25 P2 113.8(5)
C32A C26 C27 70.4(14)
C32A C26 C25 71.1(13)
C27 C26 C25 117.7(9)
C32A C26 C33A 47.1(13)
C27 C26 C33A 27.1(6)
C25 C26 C33A 93.4(7)
C33A C27 C32A 80.8(15)
C33A C27 C26 103.1(16)
C32A C27 C26 24.8(5)
C33A C27 C28 32.1(12)
C32A C27 C28 101.5(11)
C26 C27 C28 116.1(11)
C33A C28 C34A 102.7(17)
C33A C28 C29 111.4(16)
C34A C28 C29 14.6(9)
C33A C28 C27 31.0(11)
C34A C28 C27 122.4(14)
C29 C28 C27 124.4(11)
C34 C28A C33 78(2)
C34 C28A C29A 54(2)
C33 C28A C29A 126.0(16)
C34A C29 C30 112.7(19)
C34A C29 C28 24.3(15)
C30 C29 C28 117.6(10)
C34A C29 C33A 22.1(15)
C30 C29 C33A 95.6(8)
C28 C29 C33A 24.7(6)
C34 C29A C28A 31.0(11)
C34 C29A C30A 91.9(15)
C28A C29A C30A 113.9(14)
C34 C29A C32B 67.9(13)
C28A C29A C32B 94.9(13)
C30A C29A C32B 26.6(6)
C29 C30 C25 122.6(7)
C29 C30 C34A 19.2(6)
C25 C30 C34A 105.1(5)
C32B C30A C29A 80.2(16)
C32B C30A C31 53.5(14)
C29A C30A C31 118.7(10)
C32B C30A C34 46.9(15)
C29A C30A C34 37.9(8)
C31 C30A C34 81.6(8)
C32B C31 C32 107.0(7)
C32B C31 C30A 24.5(6)
C32 C31 C30A 121.7(6)
C32B C31 P2 125.6(6)
C32 C31 P2 125.7(5)
C30A C31 P2 112.3(5)
C31 C32 C33 113.2(6)
C26 C32A C27 84.7(15)
C26 C32A C25 85.3(14)
C27 C32A C25 129.2(8)
C26 C32A C33A 115.6(16)
C27 C32A C33A 34.6(7)
C25 C32A C33A 113.5(8)
C30A C32B C31 102.1(17)
C30A C32B C29A 73.1(16)
C31 C32B C29A 138.4(11)
C30A C32B C34 113.9(19)
C31 C32B C34 108.3(11)
C29A C32B C34 45.5(9)
C28A C33 C34 31.2(9)
C28A C33 C32 123.8(10)
C34 C33 C32 100.2(9)
C27 C33A C28 117(2)
C27 C33A C34A 138.2(17)
C28 C33A C34A 40.6(11)
C27 C33A C32A 64.5(13)
C28 C33A C32A 135.1(16)
C34A C33A C32A 105.5(9)
C27 C33A C26 49.8(12)
C28 C33A C26 128.2(15)
C34A C33A C26 109.8(9)
C32A C33A C26 17.4(4)
C27 C33A C29 130.6(16)
C28 C33A C29 43.9(12)
C34A C33A C29 8.8(6)
C32A C33A C29 98.3(8)
C26 C33A C29 101.4(7)
C28A C34 C29A 95(3)
C28A C34 C33 70(2)
C29A C34 C33 149.7(19)
C28A C34 C32B 144(3)
C29A C34 C32B 66.6(13)
C33 C34 C32B 110.2(13)
C28A C34 C30A 128(3)
C29A C34 C30A 50.2(11)
C33 C34 C30A 118.4(12)
C32B C34 C30A 19.2(6)
C29 C34A C28 141(2)
C29 C34A C33A 149(2)
C28 C34A C33A 36.7(10)
C29 C34A C30 48.2(15)
C28 C34A C30 131.1(12)
C33A C34A C30 106.6(8)
C36 C35 P2 114.1(4)
C36 C35 H35A 108.7
P2 C35 H35A 108.7
C36 C35 H35B 108.7
P2 C35 H35B 108.7
H35A C35 H35B 107.6
C35 C36 H36A 109.5
C35 C36 H36B 109.5
H36A C36 H36B 109.5
C35 C36 H36C 109.5
H36A C36 H36C 109.5
H36B C36 H36C 109.5

loop_
_geom_bond_atom_site_label_1
_geom_bond_atom_site_label_2
_geom_bond_distance
P1 C13 1.765(5)
P1 C7 1.788(4)
P1 C1 1.789(4)
P1 C17 1.794(5)
P2 C31 1.765(5)
P2 C25 1.783(5)
P2 C19 1.784(4)
P2 C35 1.787(4)
C1 C2 1.370(7)
C1 C6 1.386(7)
C2 C3 1.401(8)
C2 H2 0.9300
C3 C4 1.360(9)
C3 H3 0.9300
C4 C5 1.351(9)
C4 H4 0.9300
C5 C6 1.390(7)
C5 H5 0.9300
C6 H6 0.9300
C7 C12 1.381(7)
C7 C8 1.381(7)
C8 C9 1.391(8)
C8 H8 0.9300
C9 C10 1.374(10)
C9 H9 0.9300
C10 C11 1.365(10)
C10 H10 0.9300
C11 C12 1.381(8)
C11 H11 0.9300
C12 H12 0.9300
C13 C14 1.350(7)
C13 O1 1.353(6)
O1 C15 1.372(7)
C14 C16 1.401(8)
C14 H14A 0.9300
C15 C16 1.298(9)
C15 H15A 0.9300
C16 H16A 0.9300
C17 C18 1.519(8)
C17 H17A 0.9700
C17 H17B 0.9700
C18 H18A 0.9600
C18 H18B 0.9600
C18 H18C 0.9600
C19 C24 1.392(6)
C19 C20 1.395(6)
C20 C21 1.379(7)
C20 H20A 0.9300
C21 C22 1.373(7)
C21 H21A 0.9300
C22 C23 1.371(7)
C22 H22A 0.9300
C23 C24 1.377(7)
C23 H23A 0.9300
C24 H24A 0.9300
C25 C32A 1.369(9)
C25 C30 1.374(7)
C25 C26 1.443(10)
C26 C32A 0.580(10)
C26 C27 1.375(16)
C26 C33A 1.753(16)
C27 C33A 0.819(14)
C27 C32A 1.301(15)
C27 C28 1.420(18)
C28 C33A 0.847(14)
C28 C34A 0.921(13)
C28 C29 1.405(16)
C28A C34 0.70(2)
C28A C33 1.278(17)
C28A C29A 1.36(2)
C29 C34A 0.563(12)
C29 C30 1.279(11)
C29 C33A 1.887(17)
C29A C34 1.11(2)
C29A C30A 1.382(17)
C29A C32B 1.423(18)
C30 C34A 1.584(12)
C30A C32B 0.647(12)
C30A C31 1.526(12)
C30A C34 1.80(2)
C31 C32B 1.254(12)
C31 C32 1.328(8)
C32 C33 1.418(8)
C32A C33A 1.423(15)
C32B C34 1.44(2)
C33 C34 1.329(19)
C33A C34A 1.381(17)
C35 C36 1.522(8)
C35 H35A 0.9700
C35 H35B 0.9700
C36 H36A 0.9600
C36 H36B 0.9600
C36 H36C 0.9600
